data_7124117
loop_
_publ_author_name
'L\"ow, Henrik'
'Mena-Osteritz, Elena'
'von Delius, Max'

_publ_section_title
;
 Self-templated synthesis of an orthoformate in,in-cryptand and its
 bridgehead inversion by dynamic covalent exchange
;
_journal_name_full 'Chemical Communications'
_journal_paper_doi 10.1039/C9CC05968G
_journal_year 2019
_chemical_absolute_configuration ad
_chemical_formula_moiety 'C14 H26 Na O9, C32 H12 B F24'
_chemical_formula_sum 'C46 H38 B F24 Na O9'
_chemical_formula_weight 1224.56
_chemical_name_systematic
'(2,5,8,10,13,16,17,20,23-nonaoxabicyclo[7.7.7]tricosane)-natrium tetrakis(3,5-bis(trifluoromethyl)phenyl)borate'
_space_group_crystal_system orthorhombic
_space_group_IT_number 19
_space_group_name_Hall 'P 2ac 2ab'
_space_group_name_H-M_alt 'P 21 21 21'
_symmetry_space_group_name_Hall 'P 2ac 2ab'
_symmetry_space_group_name_H-M 'P 21 21 21'
_atom_sites_solution_hydrogens mixed
_atom_sites_solution_primary dual
_audit_creation_date 2018-10-30
_audit_creation_method
;
Olex2 1.2
(compiled 2018.05.29 svn.r3508 for OlexSys, GUI svn.r5506)
;
_audit_update_record
;
2018-10-30 deposited with the CCDC.    2019-08-14 downloaded from the CCDC.
;
_cell_angle_alpha 90
_cell_angle_beta 90
_cell_angle_gamma 90
_cell_formula_units_Z 4
_cell_length_a 13.1390(3)
_cell_length_b 17.7561(3)
_cell_length_c 21.7663(5)
_cell_measurement_reflns_used 22147
_cell_measurement_temperature 149.95(10)
_cell_measurement_theta_max 27.9880
_cell_measurement_theta_min 2.9530
_cell_volume 5078.02(19)
_computing_cell_refinement
;
CrysAlisPro, Agilent Technologies,
Version 1.171.37.31 (release 14-01-2014 CrysAlis171 .NET)
(compiled Jan 14 2014,18:38:05)
;
_computing_data_collection
;
CrysAlisPro, Agilent Technologies,
Version 1.171.37.31 (release 14-01-2014 CrysAlis171 .NET)
(compiled Jan 14 2014,18:38:05)
;
_computing_data_reduction
;
CrysAlisPro, Agilent Technologies,
Version 1.171.37.31 (release 14-01-2014 CrysAlis171 .NET)
(compiled Jan 14 2014,18:38:05)
;
_computing_molecular_graphics 'Olex2 (Dolomanov et al., 2009)'
_computing_publication_material 'Olex2 (Dolomanov et al., 2009)'
_computing_structure_refinement 'ShelXL (Sheldrick, 2015)'
_computing_structure_solution 'ShelXT (Sheldrick, 2015)'
_diffrn_ambient_environment N~2~
_diffrn_ambient_temperature 149.95(10)
_diffrn_detector 'CCD plate'
_diffrn_detector_area_resol_mean 10.3385
_diffrn_detector_type Atlas
_diffrn_measured_fraction_theta_full 0.998
_diffrn_measured_fraction_theta_max 0.923
_diffrn_measurement_details
;
#__ type_ start__ end____ width___ exp.time_
  1 omega  -16.00   30.00   1.0000   64.0000
omega____ theta____ kappa____ phi______ frames
    -       -9.4167  -99.0000   90.0000 46

#__ type_ start__ end____ width___ exp.time_
  2 omega  -17.00   30.00   1.0000   64.0000
omega____ theta____ kappa____ phi______ frames
    -       -9.4167  -99.0000 -150.0000 47

#__ type_ start__ end____ width___ exp.time_
  3 omega   -2.00   25.00   1.0000   64.0000
omega____ theta____ kappa____ phi______ frames
    -       -9.4167  -99.0000  -30.0000 27

#__ type_ start__ end____ width___ exp.time_
  4 omega  -77.00  -23.00   1.0000   64.0000
omega____ theta____ kappa____ phi______ frames
    -       -9.4167  -38.0000  150.0000 54

#__ type_ start__ end____ width___ exp.time_
  5 omega  -83.00    0.00   1.0000   64.0000
omega____ theta____ kappa____ phi______ frames
    -       -9.4167  -38.0000 -150.0000 83

#__ type_ start__ end____ width___ exp.time_
  6 omega  -24.00   59.00   1.0000   64.0000
omega____ theta____ kappa____ phi______ frames
    -       -9.4167   38.0000    0.0000 83

#__ type_ start__ end____ width___ exp.time_
  7 omega   -7.00   19.00   1.0000   64.0000
omega____ theta____ kappa____ phi______ frames
    -       11.1355  -99.0000    0.0000 26

#__ type_ start__ end____ width___ exp.time_
  8 omega   -2.00   27.00   1.0000   64.0000
omega____ theta____ kappa____ phi______ frames
    -       11.1355  -57.0000   90.0000 29

#__ type_ start__ end____ width___ exp.time_
  9 omega  -50.00  -23.00   1.0000   64.0000
omega____ theta____ kappa____ phi______ frames
    -       11.1355  -57.0000   90.0000 27

#__ type_ start__ end____ width___ exp.time_
 10 omega   42.00   92.00   1.0000   64.0000
omega____ theta____ kappa____ phi______ frames
    -       11.1355  178.0000 -180.0000 50
;
_diffrn_measurement_device 'four-circle diffractometer'
_diffrn_measurement_device_type 'SuperNova, Dual, Cu at zero, Atlas'
_diffrn_measurement_method '\w scans'
_diffrn_orient_matrix_type 'CrysAlisPro convention (1999,Acta A55,543-557)'
_diffrn_orient_matrix_UB_11 0.0297566000
_diffrn_orient_matrix_UB_12 0.0044425000
_diffrn_orient_matrix_UB_13 -0.0269589000
_diffrn_orient_matrix_UB_21 0.0407401000
_diffrn_orient_matrix_UB_22 -0.0194279000
_diffrn_orient_matrix_UB_23 0.0142813000
_diffrn_orient_matrix_UB_31 -0.0191229000
_diffrn_orient_matrix_UB_32 -0.0346259000
_diffrn_orient_matrix_UB_33 -0.0114969000
_diffrn_radiation_monochromator mirror
_diffrn_radiation_probe x-ray
_diffrn_radiation_type MoK\a
_diffrn_radiation_wavelength 0.71073
_diffrn_reflns_av_R_equivalents 0.0419
_diffrn_reflns_av_unetI/netI 0.0356
_diffrn_reflns_Laue_measured_fraction_full 0.998
_diffrn_reflns_Laue_measured_fraction_max 0.923
_diffrn_reflns_limit_h_max 17
_diffrn_reflns_limit_h_min -13
_diffrn_reflns_limit_k_max 24
_diffrn_reflns_limit_k_min -24
_diffrn_reflns_limit_l_max 26
_diffrn_reflns_limit_l_min -27
_diffrn_reflns_number 67161
_diffrn_reflns_point_group_measured_fraction_full 0.999
_diffrn_reflns_point_group_measured_fraction_max 0.901
_diffrn_reflns_theta_full 25.242
_diffrn_reflns_theta_max 29.550
_diffrn_reflns_theta_min 2.769
_diffrn_source 'SuperNova (Mo) X-ray Source'
_diffrn_source_type 'SuperNova (Mo) X-ray Source'
_exptl_absorpt_coefficient_mu 0.174
_exptl_absorpt_correction_T_max 0.986
_exptl_absorpt_correction_T_min 0.972
_exptl_absorpt_correction_type gaussian
_exptl_absorpt_process_details
;
CrysAlisPro, Agilent Technologies,
Version 1.171.37.31 (release 14-01-2014 CrysAlis171 .NET)
(compiled Jan 14 2014,18:38:05)
Numerical absorption correction based on gaussian integration over
            a multifaceted crystal model
Empirical absorption correction using spherical harmonics,
 implemented in SCALE3 ABSPACK scaling algorithm.
;
_exptl_crystal_colour 'clear light colourless'
_exptl_crystal_colour_lustre clear
_exptl_crystal_colour_modifier light
_exptl_crystal_colour_primary colourless
_exptl_crystal_density_diffrn 1.602
_exptl_crystal_F_000 2472
_exptl_crystal_preparation 'Chloroform solution'
_exptl_crystal_recrystallization_method 'solvent layering of hexane over choloform solution'
_exptl_crystal_size_max 0.2282
_exptl_crystal_size_mid 0.1705
_exptl_crystal_size_min 0.0955
_refine_diff_density_max 0.644
_refine_diff_density_min -0.334
_refine_diff_density_rms 0.047
_refine_ls_abs_structure_details
;
 Flack x determined using 3761 quotients [(I+)-(I-)]/[(I+)+(I-)]
 (Parsons, Flack and Wagner, Acta Cryst. B69 (2013) 249-259).
;
_refine_ls_abs_structure_Flack -0.08(12)
_refine_ls_extinction_method none
_refine_ls_goodness_of_fit_ref 1.031
_refine_ls_hydrogen_treatment mixed
_refine_ls_matrix_type full
_refine_ls_number_parameters 860
_refine_ls_number_reflns 12798
_refine_ls_number_restraints 481
_refine_ls_restrained_S_all 1.110
_refine_ls_R_factor_all 0.0651
_refine_ls_R_factor_gt 0.0455
_refine_ls_shift/su_max 0.001
_refine_ls_shift/su_mean 0.000
_refine_ls_structure_factor_coef Fsqd
_refine_ls_weighting_details 'w=1/[\s^2^(Fo^2^)+(0.0382P)^2^+2.4909P] where P=(Fo^2^+2Fc^2^)/3'
_refine_ls_weighting_scheme calc
_refine_ls_wR_factor_gt 0.0948
_refine_ls_wR_factor_ref 0.1049
_reflns_Friedel_coverage 0.784
_reflns_Friedel_fraction_full 1.000
_reflns_Friedel_fraction_max 0.873
_reflns_number_gt 10195
_reflns_number_total 12798
_reflns_threshold_expression 'I > 2\s(I)'
_cod_data_source_file c9cc05968g2.cif
_cod_data_source_block hlo18006
_cod_original_cell_volume 5078.00(19)
_cod_database_code 7124117
_shelx_shelxl_version_number 2016/6
_chemical_oxdiff_formula 'C46 H38 B F24 Na O9'
_shelx_space_group_comment
;
The symmetry employed for this shelxl refinement is uniquely defined
by the following loop, which should always be used as a source of
symmetry information in preference to the above space-group names.
They are only intended as comments.
;
_reflns_odcompleteness_completeness 99.76
_reflns_odcompleteness_iscentric 1
_reflns_odcompleteness_theta 26.32
_olex2_refinement_description
;
1. Fixed Uiso
 At 1.2 times of:
  All C(H) groups, All C(H,H) groups, All C(H,H,H,H) groups
2. Restrained distances
 F22A-F24A \\sim F24A-F23A \\sim F24-F22 \\sim F23-F22
 with sigma of 0.04
 C33-F22A \\sim C33-F24A \\sim C33-F24 \\sim C33-F23 \\sim C33-F22 \\sim
C33-C22 \\sim C33-F23A
 with sigma of 0.02
 C27-F19A \\sim C27-F21A \\sim C27-F17A \\sim C27-F17 \\sim C27-F19 \\sim
C27-F21 \\sim C27-C18
 with sigma of 0.02
 F10-F16 \\sim F10-F20 \\sim F16-F20 \\sim F20A-F16A \\sim F20A-F10A \\sim
F16A-F10A
 with sigma of 0.04
 C31-F10 \\sim C31-F16 \\sim C31-F20 \\sim C31-C14 \\sim C31-F20A \\sim
C31-F16A \\sim C31-F10A
 with sigma of 0.02
 F6-F11 \\sim F6-F12 \\sim F11-F12 \\sim F12A-F11A \\sim F12A-F6A
 with sigma of 0.04
 C28-F6 \\sim C28-F11 \\sim C28-F12 \\sim C28-C21 \\sim C28-F12A \\sim C28-F11A
\\sim C28-F6A
 with sigma of 0.02
3. Rigid bond restraints
 F1, F2, F3, F4, F5, F6, F7, F8, F9, F10, F11, F12, F13, F14, F15, F16, F17,
 F18, F19, F20, F21, F22, F23, F24, F24A, F23A, F22A, F19A, F17A, F21A, F20A,
 F16A, F10A, F12A, F11A, F6A
 with sigma for 1-2 distances of 0.01 and sigma for 1-3 distances of 0.01
4. Uiso/Uaniso restraints and constraints
F21 \\sim F21A \\sim F17 \\sim F17A \\sim F19 \\sim F19A \\sim F23 \\sim F23A
\\sim F22 \\sim F22A \\sim F24 \\sim F24A \\sim F18 \\sim F20A \\sim F20 \\sim
F16 \\sim F16A \\sim F10A \\sim F10 \\sim F14 \\sim F1 \\sim F2 \\sim F3 \\sim
F4 \\sim F5 \\sim F6 \\sim F7 \\sim F8 \\sim F9 \\sim F11 \\sim F12 \\sim F13
\\sim F15 \\sim F12A \\sim F11A \\sim F6A: within 2A with sigma of 0.04 and
sigma for terminal atoms of 0.08
5. Rigid body (RIGU) restrains
 C22, C33, F24, F23, F22
 with sigma for 1-2 distances of 0.004 and sigma for 1-3 distances of 0.004
 C22, C33, F24A, F23A, F22A
 with sigma for 1-2 distances of 0.004 and sigma for 1-3 distances of 0.004
 C18, C27, F17, F19, F21
 with sigma for 1-2 distances of 0.004 and sigma for 1-3 distances of 0.004
 C18, C27, F21A, F17A, F19A
 with sigma for 1-2 distances of 0.004 and sigma for 1-3 distances of 0.004
 C14, C31, F20, F16, F10
 with sigma for 1-2 distances of 0.004 and sigma for 1-3 distances of 0.004
 C14, C31, F20A, F16A, F10A
 with sigma for 1-2 distances of 0.004 and sigma for 1-3 distances of 0.004
 C21, C28, F12, F11, F6
 with sigma for 1-2 distances of 0.004 and sigma for 1-3 distances of 0.004
 C21, C28, F12A, F6A, F11A
 with sigma for 1-2 distances of 0.004 and sigma for 1-3 distances of 0.004
6. Others
 Sof(F24A)=Sof(F23A)=Sof(F22A)=1-FVAR(1)
 Sof(F22)=Sof(F23)=Sof(F24)=FVAR(1)
 Sof(F19A)=Sof(F17A)=Sof(F21A)=1-FVAR(2)
 Sof(F17)=Sof(F19)=Sof(F21)=FVAR(2)
 Sof(F20A)=Sof(F16A)=Sof(F10A)=1-FVAR(3)
 Sof(F10)=Sof(F16)=Sof(F20)=FVAR(3)
 Sof(H42C)=Sof(H42D)=Sof(O4A)=1-FVAR(4)
 Sof(H42A)=Sof(H42B)=Sof(O4)=FVAR(4)
 Sof(F12A)=Sof(F11A)=Sof(F6A)=1-FVAR(5)
 Sof(F6)=Sof(F11)=Sof(F12)=FVAR(5)
7.a Secondary CH2 refined with riding coordinates:
 C35(H35A,H35B), C36(H36A,H36B), C37(H37A,H37B), C38(H38A,H38B), C39(H39A,
 H39B), C40(H40A,H40B), C41(H41A,H41B), C42(H42A,H42B), C42(H42C,H42D),
 C43(H43A,H43B), C44(H44A,H44B), C45(H45A,H45B), C46(H46A,H46B)
7.b Aromatic/amide H refined with riding coordinates:
 C5(H5), C6(H6), C7(H7), C8(H8), C9(H9), C10(H10), C11(H11), C13(H13),
 C16(H16), C19(H19), C24(H24), C26(H26)
;
_ins_header
;
TITL HLO18006 in P2(1)2(1)2(1) 
REM P2(1)2(1)2(1) (#19 in standard setting)
CELL 0.71073  13.138974  17.756049  21.766312  90.0000  90.0000  90.0000
ZERR    4.00   0.000322   0.000332   0.000484   0.0000   0.0000   0.0000
LATT -1
SYMM -x+1/2,-y, z+1/2 
SYMM -x, y+1/2,-z+1/2 
SYMM  x+1/2,-y+1/2,-z 
SFAC C H B O F Na
UNIT 184.00 152.00 4.00 36.00 96.00 4.00
TREF
HKLF 4
END
;
_olex2_date_sample_data_collection 2018-01-29
_olex2_exptl_crystal_mounting_method glowing
_olex2_submission_special_instructions 'No special instructions were received'
_oxdiff_exptl_absorpt_empirical_details
;
Empirical correction (ABSPACK) includes:
- Absorption correction using spherical harmonics
- Frame scaling
;
_oxdiff_exptl_absorpt_empirical_full_max 1.170
_oxdiff_exptl_absorpt_empirical_full_min 0.813

loop_
_space_group_symop_operation_xyz
'x, y, z'
'-x+1/2, -y, z+1/2'
'-x, y+1/2, -z+1/2'
'x+1/2, -y+1/2, -z'

loop_
_atom_site_label
_atom_site_type_symbol
_atom_site_fract_x
_atom_site_fract_y
_atom_site_fract_z
_atom_site_U_iso_or_equiv
_atom_site_adp_type
_atom_site_occupancy
_atom_site_site_symmetry_order
_atom_site_calc_flag
_atom_site_refinement_flags_posn
_atom_site_refinement_flags_adp
_atom_site_refinement_flags_occupancy
_atom_site_disorder_assembly
_atom_site_disorder_group
Na01 Na 0.47974(10) 1.01676(7) 0.53594(6) 0.0326(3) Uani 1 1 d . . . . .
F1 F 0.42871(16) 0.43254(11) 0.22074(10) 0.0457(5) Uani 1 1 d . U . . .
F2 F 0.37954(18) 1.05772(10) 0.23723(11) 0.0485(5) Uani 1 1 d . U . . .
F3 F 0.36795(19) 0.43700(11) 0.31134(9) 0.0494(6) Uani 1 1 d . U . . .
F4 F 0.24270(17) 1.04743(11) 0.18532(11) 0.0482(5) Uani 1 1 d . U . . .
F5 F 0.3932(2) 0.75643(13) 0.02688(9) 0.0532(6) Uani 1 1 d . U . . .
F6 F 0.1036(9) 0.8272(5) 0.3965(5) 0.074(4) Uani 0.63(5) 1 d D U P A 1
F7 F 0.27854(18) 0.39090(10) 0.23846(12) 0.0538(6) Uani 1 1 d . U . . .
F8 F 0.3788(2) 0.99426(11) 0.15390(10) 0.0535(6) Uani 1 1 d . U . . .
F9 F 0.70085(19) 0.79217(13) 0.48376(11) 0.0562(6) Uani 1 1 d . U . . .
O00B O 0.59557(19) 1.07299(13) 0.46098(11) 0.0374(5) Uani 1 1 d . . . . .
O00C O 0.4295(2) 0.98399(14) 0.42003(12) 0.0438(6) Uani 1 1 d . . . . .
O00D O 0.66397(19) 1.02522(14) 0.57267(11) 0.0408(6) Uani 1 1 d . . . . .
O00E O 0.3463(2) 1.08888(13) 0.60073(11) 0.0403(6) Uani 1 1 d . . . . .
F10 F 0.4219(7) 0.6189(6) 0.5319(3) 0.054(2) Uani 0.59(2) 1 d D U P B 1
F11 F 0.0943(8) 0.9441(5) 0.3842(4) 0.051(2) Uani 0.63(5) 1 d D U P A 1
F12 F 0.0140(11) 0.8722(10) 0.3231(8) 0.065(3) Uani 0.63(5) 1 d D U P A 1
O00I O 0.5506(2) 1.09782(16) 0.62035(12) 0.0486(7) Uani 1 1 d . . . . .
F13 F 0.4958(2) 0.84846(16) 0.02672(13) 0.0754(8) Uani 1 1 d . U . . .
F14 F 0.7424(2) 0.80177(18) 0.39044(13) 0.0747(8) Uani 1 1 d . U . . .
F15 F 0.6355(2) 0.87865(12) 0.42868(17) 0.0857(11) Uani 1 1 d . U . . .
O00M O 0.4627(2) 0.88263(17) 0.55573(12) 0.0567(8) Uani 1 1 d . . . . .
F16 F 0.4891(12) 0.5356(9) 0.4766(9) 0.094(5) Uani 0.59(2) 1 d D U P B 1
F17 F 0.7896(15) 0.6347(5) 0.1741(9) 0.068(3) Uani 0.53(3) 1 d D U P C 1
F18 F 0.5435(3) 0.7399(2) -0.00603(12) 0.1004(13) Uani 1 1 d . U . . .
O00Q O 0.3295(2) 1.0421(2) 0.48488(14) 0.0679(10) Uani 1 1 d . . . . .
O00R O 0.5521(3) 0.97701(16) 0.63984(14) 0.0602(8) Uani 1 1 d . . . . .
C1 C 0.4523(2) 0.71899(15) 0.33299(13) 0.0214(6) Uani 1 1 d . . . . .
C2 C 0.4873(2) 0.73532(14) 0.20963(13) 0.0213(6) Uani 1 1 d . . . . .
C3 C 0.3276(2) 0.65947(15) 0.24617(12) 0.0196(5) Uani 1 1 d . . . . .
F19 F 0.8311(13) 0.7367(14) 0.1372(10) 0.104(6) Uani 0.53(3) 1 d D U P C 1
F20 F 0.3343(5) 0.5730(6) 0.4621(4) 0.064(2) Uani 0.59(2) 1 d D U P B 1
F21 F 0.8032(12) 0.7271(13) 0.2333(7) 0.104(5) Uani 0.53(3) 1 d D U P C 1
C4 C 0.3346(2) 0.80956(14) 0.26771(12) 0.0185(5) Uani 1 1 d . . . . .
C5 C 0.4194(2) 0.66460(16) 0.37495(13) 0.0248(6) Uani 1 1 d . . . . .
H5 H 0.363231 0.633515 0.364274 0.030 Uiso 1 1 calc R . . . .
C6 C 0.2504(2) 0.81345(15) 0.30727(13) 0.0217(6) Uani 1 1 d . . . . .
H6 H 0.233061 0.770366 0.330942 0.026 Uiso 1 1 calc R . . . .
C7 C 0.2144(2) 0.94211(16) 0.27924(13) 0.0245(6) Uani 1 1 d . . . . .
H7 H 0.174235 0.986340 0.282985 0.029 Uiso 1 1 calc R . . . .
C8 C 0.3607(2) 0.58487(15) 0.25494(12) 0.0211(6) Uani 1 1 d . . . . .
H8 H 0.426264 0.576525 0.272051 0.025 Uiso 1 1 calc R . . . .
C9 C 0.4575(2) 0.75089(15) 0.14903(14) 0.0244(6) Uani 1 1 d . . . . .
H9 H 0.387375 0.759116 0.140828 0.029 Uiso 1 1 calc R . . . .
C10 C 0.5919(2) 0.72161(14) 0.21758(14) 0.0246(6) Uani 1 1 d . . . . .
H10 H 0.616352 0.709305 0.257412 0.030 Uiso 1 1 calc R . . . .
C11 C 0.2066(2) 0.53202(16) 0.21294(14) 0.0260(6) Uani 1 1 d . . . . .
H11 H 0.166265 0.489708 0.201924 0.031 Uiso 1 1 calc R . . . .
C12 C 0.2972(2) 0.93990(15) 0.23998(13) 0.0226(6) Uani 1 1 d . . . . .
F22 F -0.0001(8) 0.5771(7) 0.2043(5) 0.070(3) Uani 0.518(17) 1 d D U P D 1
C13 C 0.2315(2) 0.66666(15) 0.21938(13) 0.0224(6) Uani 1 1 d . . . . .
H13 H 0.205590 0.715804 0.212150 0.027 Uiso 1 1 calc R . . . .
C14 C 0.4658(3) 0.65434(18) 0.43179(14) 0.0308(7) Uani 1 1 d D U . . .
C15 C 0.3015(2) 0.52308(15) 0.23961(13) 0.0228(6) Uani 1 1 d . . . . .
C16 C 0.3567(2) 0.87497(15) 0.23480(12) 0.0200(5) Uani 1 1 d . . . . .
H16 H 0.413820 0.875378 0.208065 0.024 Uiso 1 1 calc R . . . .
C17 C 0.3240(2) 1.00904(16) 0.20389(14) 0.0291(7) Uani 1 1 d . . . . .
C18 C 0.6611(2) 0.72542(16) 0.16905(16) 0.0296(7) Uani 1 1 d D U . . .
C19 C 0.5315(2) 0.76573(15) 0.35344(14) 0.0248(6) Uani 1 1 d . . . . .
H19 H 0.554242 0.805310 0.327488 0.030 Uiso 1 1 calc R . . . .
C20 C 0.3434(3) 0.44604(17) 0.25218(15) 0.0308(7) Uani 1 1 d . . . . .
C21 C 0.1917(2) 0.87788(16) 0.31302(13) 0.0247(6) Uani 1 1 d D U . . .
C22 C 0.1723(2) 0.60522(17) 0.20282(14) 0.0274(6) Uani 1 1 d D U . . .
C23 C 0.5779(2) 0.75613(16) 0.41047(14) 0.0276(6) Uani 1 1 d . . . . .
C24 C 0.5466(3) 0.69961(18) 0.44984(14) 0.0316(7) Uani 1 1 d . . . . .
H24 H 0.579430 0.691963 0.488214 0.038 Uiso 1 1 calc R . . . .
C25 C 0.6630(3) 0.80765(19) 0.42864(17) 0.0394(8) Uani 1 1 d . . . . .
C26 C 0.6288(3) 0.74255(16) 0.11037(16) 0.0320(7) Uani 1 1 d . . . . .
H26 H 0.676001 0.745873 0.077434 0.038 Uiso 1 1 calc R . . . .
C27 C 0.7706(3) 0.70760(19) 0.17962(19) 0.0415(8) Uani 1 1 d D U . . .
C28 C 0.1014(3) 0.87834(18) 0.35378(15) 0.0347(7) Uani 1 1 d D U . . .
C29 C 0.5260(3) 0.75479(16) 0.10053(14) 0.0303(7) Uani 1 1 d . . . . .
C30 C 0.4906(3) 0.7743(2) 0.03738(17) 0.0445(9) Uani 1 1 d . . . . .
C31 C 0.4313(3) 0.5930(2) 0.47403(17) 0.0454(9) Uani 1 1 d D U . . .
C32 C 0.3292(3) 0.9886(2) 0.43967(18) 0.0440(9) Uani 1 1 d . . . . .
C33 C 0.0699(3) 0.61685(19) 0.17517(19) 0.0450(9) Uani 1 1 d D U . . .
C34 C 0.6175(3) 1.0382(2) 0.62896(17) 0.0423(9) Uani 1 1 d . . . . .
F23 F 0.0393(9) 0.6835(4) 0.1695(9) 0.117(6) Uani 0.518(17) 1 d D U P D 1
C35 C 0.3881(3) 1.14532(19) 0.63992(16) 0.0404(8) Uani 1 1 d . . . . .
H35A H 0.337722 1.159759 0.671653 0.048 Uiso 1 1 calc R . . . .
H35B H 0.405512 1.190708 0.615700 0.048 Uiso 1 1 calc R . . . .
C36 C 0.4671(3) 1.0484(2) 0.38721(16) 0.0440(9) Uani 1 1 d . . . . .
H36A H 0.432189 1.094559 0.401719 0.053 Uiso 1 1 calc R . . . .
H36B H 0.453441 1.042631 0.342731 0.053 Uiso 1 1 calc R . . . .
C37 C 0.7016(3) 1.0750(2) 0.47583(19) 0.0456(9) Uani 1 1 d . . . . .
H37A H 0.735464 1.116183 0.452906 0.055 Uiso 1 1 calc R . . . .
H37B H 0.734261 1.026833 0.464233 0.055 Uiso 1 1 calc R . . . .
C38 C 0.5789(3) 1.05496(19) 0.39807(16) 0.0430(9) Uani 1 1 d . . . . .
H38A H 0.612814 1.006790 0.387854 0.052 Uiso 1 1 calc R . . . .
H38B H 0.607785 1.094875 0.371540 0.052 Uiso 1 1 calc R . . . .
C39 C 0.7122(3) 1.0878(2) 0.54321(19) 0.0459(9) Uani 1 1 d . . . . .
H39A H 0.784889 1.090479 0.554891 0.055 Uiso 1 1 calc R . . . .
H39B H 0.678681 1.135519 0.555256 0.055 Uiso 1 1 calc R . . . .
B021 B 0.4016(2) 0.73084(16) 0.26423(14) 0.0196(6) Uani 1 1 d . . . . .
C40 C 0.4807(3) 1.1143(2) 0.66943(16) 0.0466(9) Uani 1 1 d . . . . .
H40A H 0.510583 1.151624 0.698044 0.056 Uiso 1 1 calc R . . . .
H40B H 0.464216 1.068029 0.692704 0.056 Uiso 1 1 calc R . . . .
C41 C 0.2639(3) 1.1160(2) 0.56439(19) 0.0491(10) Uani 1 1 d . . . . .
H41A H 0.284027 1.162673 0.542659 0.059 Uiso 1 1 calc R . . . .
H41B H 0.204546 1.127387 0.590817 0.059 Uiso 1 1 calc R . . . .
C42 C 0.3537(4) 0.8581(2) 0.4707(2) 0.0558(11) Uani 1 1 d . . . . .
H42A H 0.420173 0.867159 0.450648 0.067 Uiso 0.644(11) 1 calc R . P E 1
H42B H 0.326365 0.811207 0.452418 0.067 Uiso 0.644(11) 1 calc R . P E 1
H42C H 0.297919 0.827500 0.453040 0.067 Uiso 0.356(11) 1 calc R . P E 2
H42D H 0.414035 0.857988 0.443493 0.067 Uiso 0.356(11) 1 calc R . P E 2
C43 C 0.5906(4) 0.9016(2) 0.63088(19) 0.0565(12) Uani 1 1 d . . . . .
H43A H 0.622241 0.882019 0.668950 0.068 Uiso 1 1 calc R . . . .
H43B H 0.641375 0.900154 0.597297 0.068 Uiso 1 1 calc R . . . .
C44 C 0.3769(4) 0.8398(3) 0.5348(2) 0.0629(12) Uani 1 1 d . . . . .
H44A H 0.317056 0.851099 0.560826 0.075 Uiso 1 1 calc R . . . .
H44B H 0.392000 0.785353 0.538456 0.075 Uiso 1 1 calc R . . . .
C45 C 0.4976(4) 0.8572(3) 0.6144(2) 0.0684(14) Uani 1 1 d . . . . .
H45A H 0.514119 0.802856 0.612596 0.082 Uiso 1 1 calc R . . . .
H45B H 0.443979 0.864840 0.645694 0.082 Uiso 1 1 calc R . . . .
C46 C 0.2372(3) 1.0554(3) 0.5188(2) 0.0612(12) Uani 1 1 d . . . . .
H46A H 0.214846 1.008996 0.540105 0.073 Uiso 1 1 calc R . . . .
H46B H 0.182075 1.072384 0.491038 0.073 Uiso 1 1 calc R . . . .
F24 F 0.0634(5) 0.5834(9) 0.1182(3) 0.087(4) Uani 0.518(17) 1 d D U P D 1
O4 O 0.2877(3) 0.9177(2) 0.4501(2) 0.0464(16) Uani 0.644(11) 1 d . . P E 1
F24A F 0.0764(7) 0.6449(10) 0.1191(4) 0.093(4) Uani 0.482(17) 1 d D U P D 2
F23A F 0.0229(8) 0.6751(7) 0.2052(6) 0.083(4) Uani 0.482(17) 1 d D U P D 2
F22A F 0.0072(11) 0.5622(6) 0.1785(10) 0.110(6) Uani 0.482(17) 1 d D U P D 2
F19A F 0.8307(14) 0.7596(10) 0.1581(11) 0.081(5) Uani 0.47(3) 1 d D U P C 2
F17A F 0.7973(19) 0.6435(10) 0.1564(13) 0.099(6) Uani 0.47(3) 1 d D U P C 2
F21A F 0.7973(13) 0.7026(11) 0.2383(5) 0.073(4) Uani 0.47(3) 1 d D U P C 2
F20A F 0.373(3) 0.5418(14) 0.4461(10) 0.152(10) Uani 0.41(2) 1 d D U P B 2
F16A F 0.5128(15) 0.5478(12) 0.4866(11) 0.064(4) Uani 0.41(2) 1 d D U P B 2
F10A F 0.3984(16) 0.6128(9) 0.5272(7) 0.089(5) Uani 0.41(2) 1 d D U P B 2
O4A O 0.3204(7) 0.9372(4) 0.4914(5) 0.049(3) Uani 0.356(11) 1 d . . P E 2
F12A F 0.069(3) 0.9424(8) 0.3744(15) 0.092(7) Uani 0.37(5) 1 d D U P A 2
F11A F 0.1079(12) 0.8269(7) 0.4006(5) 0.032(4) Uani 0.37(5) 1 d D U P A 2
F6A F 0.020(2) 0.847(3) 0.3256(16) 0.086(8) Uani 0.37(5) 1 d D U P A 2
H32 H 0.282(3) 1.005(2) 0.4057(18) 0.045(11) Uiso 1 1 d . . . . .
H34 H 0.657(4) 1.042(3) 0.664(3) 0.086(17) Uiso 1 1 d . . . . .

loop_
_atom_site_aniso_label
_atom_site_aniso_U_11
_atom_site_aniso_U_22
_atom_site_aniso_U_33
_atom_site_aniso_U_23
_atom_site_aniso_U_13
_atom_site_aniso_U_12
Na01 0.0310(7) 0.0364(7) 0.0304(6) -0.0024(5) -0.0029(5) 0.0025(5)
F1 0.0451(12) 0.0325(10) 0.0595(13) 0.0013(9) 0.0160(10) 0.0173(9)
F2 0.0565(14) 0.0291(9) 0.0599(14) 0.0052(9) -0.0158(11) -0.0167(10)
F3 0.0752(16) 0.0349(10) 0.0380(11) 0.0088(9) -0.0056(11) 0.0188(11)
F4 0.0442(12) 0.0350(10) 0.0655(14) 0.0230(10) -0.0116(11) 0.0047(9)
F5 0.0635(16) 0.0667(14) 0.0294(11) 0.0003(10) -0.0065(10) 0.0057(12)
F6 0.080(7) 0.073(6) 0.070(6) 0.037(5) 0.054(5) 0.036(5)
F7 0.0501(14) 0.0194(9) 0.0919(18) -0.0016(10) -0.0110(12) -0.0021(9)
F8 0.0799(17) 0.0334(10) 0.0473(12) 0.0140(9) 0.0278(12) 0.0046(11)
F9 0.0622(15) 0.0524(13) 0.0540(14) 0.0092(11) -0.0360(12) -0.0207(11)
O00B 0.0433(14) 0.0371(12) 0.0319(12) 0.0003(10) 0.0102(11) 0.0053(11)
O00C 0.0473(15) 0.0362(12) 0.0477(15) 0.0030(11) 0.0095(12) 0.0120(11)
O00D 0.0351(14) 0.0467(14) 0.0406(14) -0.0014(11) 0.0040(11) 0.0020(11)
O00E 0.0429(15) 0.0344(12) 0.0437(14) -0.0120(10) 0.0064(12) 0.0014(11)
F10 0.060(4) 0.081(4) 0.020(3) 0.008(2) -0.006(2) -0.032(3)
F11 0.046(4) 0.055(3) 0.051(4) -0.021(3) 0.018(3) 0.007(3)
F12 0.025(3) 0.126(7) 0.042(4) -0.006(5) 0.002(2) -0.001(4)
O00I 0.0480(16) 0.0595(16) 0.0384(14) 0.0030(12) 0.0131(12) 0.0085(13)
F13 0.090(2) 0.0680(17) 0.0681(17) 0.0430(14) -0.0120(15) -0.0102(15)
F14 0.0505(16) 0.108(2) 0.0656(17) -0.0023(16) -0.0033(13) -0.0406(15)
F15 0.0779(19) 0.0254(11) 0.154(3) 0.0050(14) -0.066(2) -0.0114(12)
O00M 0.068(2) 0.0620(17) 0.0402(15) 0.0097(13) 0.0002(14) -0.0203(15)
F16 0.129(10) 0.040(5) 0.112(11) 0.038(5) 0.067(8) 0.021(6)
F17 0.037(4) 0.039(3) 0.127(8) 0.015(4) -0.004(5) 0.014(3)
F18 0.100(2) 0.171(3) 0.0298(13) -0.0012(16) 0.0203(14) 0.075(2)
O00Q 0.0352(16) 0.107(3) 0.0618(19) -0.0534(18) 0.0100(14) -0.0122(16)
O00R 0.080(2) 0.0483(16) 0.0526(17) 0.0054(13) 0.0124(16) -0.0003(15)
C1 0.0197(14) 0.0194(13) 0.0250(14) 0.0013(10) -0.0038(11) 0.0029(10)
C2 0.0222(14) 0.0138(11) 0.0279(15) 0.0013(10) -0.0003(11) 0.0008(10)
C3 0.0184(13) 0.0228(12) 0.0176(13) 0.0012(10) 0.0024(10) 0.0013(11)
F19 0.034(5) 0.134(12) 0.142(11) 0.087(9) 0.041(7) 0.020(7)
F20 0.063(4) 0.081(5) 0.048(3) 0.033(3) -0.017(3) -0.045(3)
F21 0.030(5) 0.151(11) 0.129(8) -0.088(8) -0.025(6) 0.023(6)
C4 0.0177(13) 0.0204(12) 0.0174(13) -0.0004(10) -0.0038(10) 0.0005(10)
C5 0.0228(15) 0.0267(14) 0.0251(15) 0.0010(11) -0.0044(12) -0.0036(12)
C6 0.0257(15) 0.0212(13) 0.0183(13) 0.0025(10) 0.0002(11) -0.0013(11)
C7 0.0273(16) 0.0220(13) 0.0243(15) -0.0030(11) -0.0029(12) 0.0030(11)
C8 0.0196(14) 0.0237(13) 0.0199(13) -0.0007(10) -0.0003(11) 0.0032(11)
C9 0.0235(15) 0.0230(14) 0.0269(15) 0.0010(11) 0.0024(12) 0.0033(11)
C10 0.0233(15) 0.0159(12) 0.0347(16) 0.0013(11) 0.0000(12) 0.0019(10)
C11 0.0267(16) 0.0228(14) 0.0285(15) -0.0020(11) 0.0001(12) -0.0037(11)
C12 0.0235(15) 0.0191(12) 0.0252(14) -0.0009(11) -0.0059(11) -0.0016(11)
F22 0.019(3) 0.097(7) 0.095(6) 0.021(5) -0.013(3) -0.014(4)
C13 0.0227(15) 0.0195(12) 0.0249(14) 0.0032(11) -0.0025(11) 0.0017(11)
C14 0.0314(17) 0.0338(16) 0.0272(16) 0.0067(12) -0.0061(13) -0.0052(13)
C15 0.0273(15) 0.0194(12) 0.0217(14) -0.0008(10) 0.0068(11) 0.0012(11)
C16 0.0185(14) 0.0211(12) 0.0204(13) -0.0017(10) -0.0027(11) -0.0024(10)
C17 0.0322(17) 0.0216(14) 0.0336(17) 0.0021(12) -0.0019(13) 0.0006(12)
C18 0.0219(15) 0.0201(13) 0.0468(19) -0.0013(12) 0.0062(13) 0.0002(11)
C19 0.0243(15) 0.0195(13) 0.0306(15) 0.0049(11) -0.0039(12) -0.0010(11)
C20 0.0341(18) 0.0248(14) 0.0335(17) -0.0007(12) 0.0030(14) 0.0031(13)
C21 0.0255(15) 0.0275(14) 0.0211(14) -0.0021(11) -0.0008(11) 0.0031(12)
C22 0.0214(15) 0.0301(15) 0.0306(16) 0.0037(12) -0.0033(12) -0.0028(12)
C23 0.0273(16) 0.0249(14) 0.0306(16) 0.0005(11) -0.0111(12) -0.0014(12)
C24 0.0338(18) 0.0357(16) 0.0254(16) 0.0057(12) -0.0114(13) -0.0025(14)
C25 0.042(2) 0.0329(17) 0.043(2) 0.0080(14) -0.0192(17) -0.0087(15)
C26 0.0310(17) 0.0241(14) 0.0408(18) 0.0017(13) 0.0151(14) 0.0010(12)
C27 0.0232(17) 0.0376(17) 0.064(2) 0.0035(17) 0.0095(16) -0.0008(14)
C28 0.0349(18) 0.0395(17) 0.0297(16) 0.0017(13) 0.0037(14) 0.0068(14)
C29 0.0372(18) 0.0243(14) 0.0294(16) 0.0014(12) 0.0084(14) 0.0050(13)
C30 0.050(2) 0.053(2) 0.0310(18) 0.0061(16) 0.0131(17) 0.0150(18)
C31 0.052(2) 0.050(2) 0.0347(19) 0.0155(16) -0.0129(17) -0.0153(17)
C32 0.043(2) 0.043(2) 0.046(2) -0.0061(17) -0.0081(17) 0.0081(17)
C33 0.038(2) 0.0341(17) 0.063(2) 0.0069(16) -0.0191(18) -0.0035(15)
C34 0.041(2) 0.052(2) 0.033(2) -0.0044(15) -0.0054(16) 0.0010(17)
F23 0.066(7) 0.029(3) 0.255(17) 0.029(5) -0.105(9) -0.011(3)
C35 0.050(2) 0.0343(17) 0.0365(19) -0.0096(14) 0.0186(17) -0.0040(16)
C36 0.071(3) 0.0367(18) 0.0239(17) 0.0058(14) 0.0011(17) 0.0144(18)
C37 0.038(2) 0.046(2) 0.053(2) 0.0028(17) 0.0191(17) 0.0038(16)
C38 0.065(3) 0.0331(17) 0.0304(18) 0.0078(14) 0.0186(17) 0.0092(17)
C39 0.032(2) 0.049(2) 0.057(2) -0.0016(18) 0.0116(17) -0.0047(16)
B021 0.0199(15) 0.0185(13) 0.0204(15) 0.0033(11) -0.0021(12) 0.0008(12)
C40 0.056(3) 0.056(2) 0.0286(18) -0.0079(16) 0.0153(17) -0.0075(19)
C41 0.038(2) 0.061(2) 0.048(2) -0.0098(19) 0.0113(17) 0.0080(18)
C42 0.051(3) 0.037(2) 0.079(3) -0.004(2) -0.002(2) -0.0039(18)
C43 0.080(3) 0.048(2) 0.042(2) 0.0098(17) -0.009(2) 0.018(2)
C44 0.059(3) 0.056(2) 0.074(3) -0.004(2) 0.017(2) -0.022(2)
C45 0.099(4) 0.057(3) 0.050(3) 0.018(2) 0.004(3) -0.010(3)
C46 0.032(2) 0.095(3) 0.057(3) -0.029(2) 0.0050(19) -0.001(2)
F24 0.057(4) 0.148(10) 0.055(4) -0.010(4) -0.033(3) -0.005(5)
O4 0.036(2) 0.045(2) 0.059(4) -0.009(2) -0.011(2) 0.0005(18)
F24A 0.069(5) 0.145(12) 0.066(4) 0.024(5) -0.036(4) 0.024(6)
F23A 0.033(4) 0.089(6) 0.129(8) -0.043(6) -0.032(5) 0.032(4)
F22A 0.063(7) 0.040(4) 0.227(18) 0.021(7) -0.089(9) -0.026(4)
F19A 0.021(5) 0.076(6) 0.146(12) 0.045(7) -0.001(6) -0.018(5)
F17A 0.048(7) 0.093(8) 0.156(15) -0.070(10) -0.022(8) 0.040(8)
F21A 0.025(4) 0.126(9) 0.068(5) 0.033(7) -0.007(4) 0.012(5)
F20A 0.226(19) 0.131(12) 0.099(10) 0.090(8) -0.115(12) -0.150(13)
F16A 0.079(6) 0.041(7) 0.072(6) 0.034(5) 0.004(5) 0.008(5)
F10A 0.084(9) 0.079(8) 0.104(8) 0.051(6) 0.066(7) 0.040(7)
O4A 0.047(5) 0.040(4) 0.061(7) -0.007(4) 0.009(4) 0.003(3)
F12A 0.098(15) 0.045(6) 0.133(14) 0.033(6) 0.089(10) 0.039(6)
F11A 0.038(7) 0.040(6) 0.017(5) -0.001(4) 0.001(5) -0.003(5)
F6A 0.029(7) 0.17(2) 0.056(7) 0.012(12) 0.007(5) -0.015(11)

loop_
_atom_type_symbol
_atom_type_description
_atom_type_scat_dispersion_real
_atom_type_scat_dispersion_imag
_atom_type_scat_source
C C 0.0033 0.0016 'International Tables Vol C Tables 4.2.6.8 and 6.1.1.4'
H H 0.0000 0.0000 'International Tables Vol C Tables 4.2.6.8 and 6.1.1.4'
B B 0.0013 0.0007 'International Tables Vol C Tables 4.2.6.8 and 6.1.1.4'
F F 0.0171 0.0103 'International Tables Vol C Tables 4.2.6.8 and 6.1.1.4'
Na Na 0.0362 0.0249 'International Tables Vol C Tables 4.2.6.8 and 6.1.1.4'
O O 0.0106 0.0060 'International Tables Vol C Tables 4.2.6.8 and 6.1.1.4'

loop_
_exptl_crystal_face_index_h
_exptl_crystal_face_index_k
_exptl_crystal_face_index_l
_exptl_crystal_face_perp_dist
_exptl_oxdiff_crystal_face_indexfrac_h
_exptl_oxdiff_crystal_face_indexfrac_k
_exptl_oxdiff_crystal_face_indexfrac_l
_exptl_oxdiff_crystal_face_x
_exptl_oxdiff_crystal_face_y
_exptl_oxdiff_crystal_face_z
6 -2 -29 0.0824 6.0000 -2.0000 -29.0000 0.9515 -0.1309 0.2879
-6 2 29 0.0824 -6.0000 2.0000 29.0000 -0.9515 0.1309 -0.2879
6 21 12 0.0869 6.0000 21.0000 12.0000 -0.0517 0.0078 -0.9798
-6 -21 -12 0.0869 -6.0000 -21.0000 -12.0000 0.0517 -0.0078 0.9798
16 -5 13 0.0477 16.0000 -5.0000 13.0002 0.1034 0.9346 -0.2823
-16 5 -13 0.0477 -16.0000 5.0000 -13.0002 -0.1034 -0.9346 0.2823
14 0 -20 0.0672 14.0000 -0.0000 -19.9999 0.9558 0.2847 -0.0378
-8 13 23 0.0650 -8.0000 13.0000 22.9999 -0.8004 -0.2500 -0.5616
-17 -10 -5 0.0812 -17.0000 -10.0000 -5.0001 -0.4155 -0.5697 0.7288
11 6 24 0.0510 11.0000 6.0000 24.0001 -0.2930 0.6743 -0.6940
4 -22 13 0.1257 4.0000 -22.0000 13.0001 -0.3292 0.7760 0.5358
2 21 -16 0.1033 2.0000 21.0000 -16.0001 0.5841 -0.5550 -0.5814
-1 22 14 0.0704 -1.0000 22.0000 13.9999 -0.3094 -0.2682 -0.9036

loop_
_geom_angle_atom_site_label_1
_geom_angle_atom_site_label_2
_geom_angle_atom_site_label_3
_geom_angle
O00B Na01 O00C 67.21(9)
O00B Na01 O00D 66.09(9)
O00B Na01 O00E 125.67(9)
O00B Na01 O00I 91.33(9)
O00B Na01 O00R 118.20(11)
O00B Na01 C32 90.73(11)
O00B Na01 C34 91.43(11)
O00B Na01 O4A 117.1(2)
O00C Na01 C32 28.25(10)
O00C Na01 C34 152.93(11)
O00C Na01 O4A 49.9(2)
O00D Na01 O00C 122.87(9)
O00D Na01 O00E 116.24(9)
O00D Na01 C32 151.10(11)
O00D Na01 C34 30.12(10)
O00D Na01 O4A 151.21(18)
O00E Na01 O00C 117.04(9)
O00E Na01 C32 90.97(10)
O00E Na01 C34 88.63(11)
O00E Na01 O4A 85.98(18)
O00I Na01 O00C 155.05(10)
O00I Na01 O00D 52.12(9)
O00I Na01 O00E 64.49(9)
O00I Na01 O00R 51.14(9)
O00I Na01 C32 150.75(11)
O00I Na01 C34 30.23(10)
O00I Na01 O4A 148.0(2)
O00M Na01 O00B 125.16(11)
O00M Na01 O00C 86.05(9)
O00M Na01 O00D 95.14(11)
O00M Na01 O00E 109.02(10)
O00M Na01 O00I 117.76(10)
O00M Na01 O00R 66.82(10)
O00M Na01 C32 84.09(11)
O00M Na01 C34 93.79(12)
O00M Na01 O4A 58.69(19)
O00Q Na01 O00B 97.56(11)
O00Q Na01 O00C 51.45(9)
O00Q Na01 O00D 161.70(12)
O00Q Na01 O00E 65.61(9)
O00Q Na01 O00I 123.86(11)
O00Q Na01 O00M 101.37(13)
O00Q Na01 O00R 142.97(12)
O00Q Na01 C32 27.18(10)
O00Q Na01 C34 153.18(12)
O00Q Na01 O4A 42.93(19)
O00R Na01 O00C 150.27(10)
O00R Na01 O00D 52.12(10)
O00R Na01 O00E 84.62(10)
O00R Na01 C32 147.06(12)
O00R Na01 C34 30.53(11)
O00R Na01 O4A 117.5(2)
C34 Na01 C32 177.59(13)
O4A Na01 C32 29.6(2)
O4A Na01 C34 148.0(2)
C37 O00B Na01 117.8(2)
C38 O00B Na01 117.0(2)
C38 O00B C37 111.9(3)
C32 O00C Na01 86.1(2)
C32 O00C C36 115.7(3)
C36 O00C Na01 102.2(2)
C34 O00D Na01 82.5(2)
C34 O00D C39 117.5(3)
C39 O00D Na01 109.0(2)
C35 O00E Na01 114.4(2)
C41 O00E Na01 112.3(2)
C41 O00E C35 112.8(3)
C34 O00I Na01 84.1(2)
C34 O00I C40 117.4(3)
C40 O00I Na01 115.0(2)
C44 O00M Na01 122.4(3)
C45 O00M Na01 116.0(3)
C45 O00M C44 111.6(3)
C32 O00Q Na01 102.3(2)
C32 O00Q C46 118.7(3)
C46 O00Q Na01 120.4(3)
C34 O00R Na01 82.2(2)
C34 O00R C43 118.6(4)
C43 O00R Na01 105.5(2)
C5 C1 C19 115.5(3)
C5 C1 B021 123.7(2)
C19 C1 B021 120.8(2)
C9 C2 C10 115.0(3)
C9 C2 B021 119.9(2)
C10 C2 B021 125.0(3)
C8 C3 B021 120.7(2)
C13 C3 C8 115.0(2)
C13 C3 B021 124.3(2)
C6 C4 B021 119.3(2)
C16 C4 C6 116.0(2)
C16 C4 B021 124.7(2)
C1 C5 H5 118.8
C14 C5 C1 122.4(3)
C14 C5 H5 118.8
C4 C6 H6 118.8
C21 C6 C4 122.3(3)
C21 C6 H6 118.8
C12 C7 H7 120.9
C12 C7 C21 118.2(3)
C21 C7 H7 120.9
C3 C8 H8 118.7
C15 C8 C3 122.6(3)
C15 C8 H8 118.7
C2 C9 H9 118.5
C29 C9 C2 122.9(3)
C29 C9 H9 118.5
C2 C10 H10 118.8
C18 C10 C2 122.4(3)
C18 C10 H10 118.8
C15 C11 H11 121.2
C15 C11 C22 117.7(3)
C22 C11 H11 121.2
C7 C12 C16 120.8(3)
C7 C12 C17 119.0(3)
C16 C12 C17 120.1(3)
C3 C13 H13 118.5
C22 C13 C3 122.9(3)
C22 C13 H13 118.5
C5 C14 C31 120.6(3)
C24 C14 C5 120.7(3)
C24 C14 C31 118.7(3)
C8 C15 C20 118.2(3)
C11 C15 C8 121.1(3)
C11 C15 C20 120.8(3)
C4 C16 C12 122.0(3)
C4 C16 H16 119.0
C12 C16 H16 119.0
F2 C17 C12 111.8(2)
F4 C17 F2 105.7(2)
F4 C17 F8 106.7(3)
F4 C17 C12 113.0(3)
F8 C17 F2 105.9(3)
F8 C17 C12 113.2(2)
C10 C18 C27 120.1(3)
C26 C18 C10 120.7(3)
C26 C18 C27 119.1(3)
C1 C19 H19 118.8
C23 C19 C1 122.3(3)
C23 C19 H19 118.8
F1 C20 F3 105.6(3)
F1 C20 C15 112.2(3)
F3 C20 C15 112.0(2)
F7 C20 F1 106.9(3)
F7 C20 F3 106.4(3)
F7 C20 C15 113.3(3)
C6 C21 C7 120.7(3)
C6 C21 C28 120.3(3)
C7 C21 C28 119.0(3)
C11 C22 C33 119.1(3)
C13 C22 C11 120.7(3)
C13 C22 C33 120.2(3)
C19 C23 C25 119.2(3)
C24 C23 C19 120.7(3)
C24 C23 C25 120.1(3)
C14 C24 H24 120.9
C23 C24 C14 118.2(3)
C23 C24 H24 120.9
F9 C25 F14 104.7(3)
F9 C25 C23 113.1(3)
F14 C25 C23 111.7(3)
F15 C25 F9 107.6(3)
F15 C25 F14 106.9(3)
F15 C25 C23 112.4(3)
C18 C26 H26 120.7
C18 C26 C29 118.6(3)
C29 C26 H26 120.7
F17 C27 F19 101.9(12)
F17 C27 C18 112.1(9)
F19 C27 C18 112.9(9)
F21 C27 F17 106.3(11)
F21 C27 F19 109.1(11)
F21 C27 C18 113.7(8)
F19A C27 C18 112.3(10)
F19A C27 F21A 103.5(11)
F17A C27 C18 112.8(11)
F17A C27 F19A 108.7(13)
F17A C27 F21A 104.2(13)
F21A C27 C18 114.6(8)
F6 C28 F11 104.8(7)
F6 C28 F12 108.7(10)
F6 C28 C21 114.0(6)
F11 C28 C21 110.8(6)
F12 C28 F11 105.0(8)
F12 C28 C21 112.9(9)
F12A C28 C21 118.6(12)
F12A C28 F11A 110.4(13)
F12A C28 F6A 104.7(15)
F11A C28 C21 113.0(7)
F6A C28 C21 111.1(17)
F6A C28 F11A 96(2)
C9 C29 C30 120.7(3)
C26 C29 C9 120.4(3)
C26 C29 C30 118.9(3)
F5 C30 C29 113.6(3)
F13 C30 F5 104.6(3)
F13 C30 C29 111.9(3)
F18 C30 F5 105.7(4)
F18 C30 F13 107.8(3)
F18 C30 C29 112.8(3)
F10 C31 F20 100.6(6)
F10 C31 C14 110.8(5)
F16 C31 F10 106.7(9)
F16 C31 F20 111.2(9)
F16 C31 C14 115.5(9)
F20 C31 C14 111.1(5)
F20A C31 C14 112.9(7)
F20A C31 F16A 98.0(15)
F16A C31 C14 108.2(11)
F10A C31 C14 117.1(8)
F10A C31 F20A 113.9(12)
F10A C31 F16A 104.2(12)
Na01 C32 H32 153(2)
O00C C32 Na01 65.70(19)
O00C C32 O4 111.7(3)
O00C C32 O4A 106.1(4)
O00C C32 H32 112(2)
O00Q C32 Na01 50.49(19)
O00Q C32 O00C 105.0(3)
O00Q C32 O4 120.8(4)
O00Q C32 O4A 83.1(4)
O00Q C32 H32 109(2)
O4 C32 Na01 107.6(3)
O4 C32 H32 98(2)
O4A C32 Na01 66.8(4)
O4A C32 H32 135(2)
F22 C33 C22 111.2(6)
F22 C33 F24 99.1(6)
F23 C33 F22 109.2(9)
F23 C33 C22 117.3(5)
F23 C33 F24 107.4(8)
F24 C33 C22 111.1(4)
F24A C33 C22 111.6(5)
F24A C33 F23A 100.7(6)
F23A C33 C22 108.6(5)
F22A C33 C22 117.1(7)
F22A C33 F24A 112.5(8)
F22A C33 F23A 104.8(9)
Na01 C34 H34 171(3)
O00D C34 Na01 67.38(18)
O00D C34 O00I 106.6(3)
O00D C34 O00R 106.8(3)
O00D C34 H34 120(4)
O00I C34 Na01 65.69(19)
O00I C34 O00R 103.0(3)
O00I C34 H34 114(3)
O00R C34 Na01 67.2(2)
O00R C34 H34 105(3)
O00E C35 H35A 110.0
O00E C35 H35B 110.0
O00E C35 C40 108.3(3)
H35A C35 H35B 108.4
C40 C35 H35A 110.0
C40 C35 H35B 110.0
O00C C36 H36A 109.9
O00C C36 H36B 109.9
O00C C36 C38 108.8(3)
H36A C36 H36B 108.3
C38 C36 H36A 109.9
C38 C36 H36B 109.9
O00B C37 H37A 110.0
O00B C37 H37B 110.0
O00B C37 C39 108.4(3)
H37A C37 H37B 108.4
C39 C37 H37A 110.0
C39 C37 H37B 110.0
O00B C38 C36 108.8(3)
O00B C38 H38A 109.9
O00B C38 H38B 109.9
C36 C38 H38A 109.9
C36 C38 H38B 109.9
H38A C38 H38B 108.3
O00D C39 C37 106.4(3)
O00D C39 H39A 110.5
O00D C39 H39B 110.5
C37 C39 H39A 110.5
C37 C39 H39B 110.5
H39A C39 H39B 108.6
C1 B021 C4 106.3(2)
C2 B021 C1 112.7(2)
C2 B021 C3 105.7(2)
C2 B021 C4 111.0(2)
C3 B021 C1 110.9(2)
C3 B021 C4 110.3(2)
O00I C40 C35 106.2(3)
O00I C40 H40A 110.5
O00I C40 H40B 110.5
C35 C40 H40A 110.5
C35 C40 H40B 110.5
H40A C40 H40B 108.7
O00E C41 H41A 110.2
O00E C41 H41B 110.2
O00E C41 C46 107.5(3)
H41A C41 H41B 108.5
C46 C41 H41A 110.2
C46 C41 H41B 110.2
H42A C42 H42B 106.2
H42C C42 H42D 111.0
C44 C42 H42A 105.9
C44 C42 H42B 105.9
C44 C42 H42C 113.8
C44 C42 H42D 113.8
C44 C42 O4A 89.0(5)
O4 C42 H42A 105.9
O4 C42 H42B 105.9
O4 C42 C44 125.8(4)
O4A C42 H42C 113.8
O4A C42 H42D 113.8
O00R C43 H43A 111.1
O00R C43 H43B 111.1
O00R C43 C45 103.5(4)
H43A C43 H43B 109.0
C45 C43 H43A 111.1
C45 C43 H43B 111.1
O00M C44 C42 110.4(4)
O00M C44 H44A 109.6
O00M C44 H44B 109.6
C42 C44 H44A 109.6
C42 C44 H44B 109.6
H44A C44 H44B 108.1
O00M C45 C43 108.1(3)
O00M C45 H45A 110.1
O00M C45 H45B 110.1
C43 C45 H45A 110.1
C43 C45 H45B 110.1
H45A C45 H45B 108.4
O00Q C46 C41 105.0(3)
O00Q C46 H46A 110.7
O00Q C46 H46B 110.7
C41 C46 H46A 110.7
C41 C46 H46B 110.7
H46A C46 H46B 108.8
C32 O4 C42 118.7(4)
C32 O4A Na01 83.6(4)
C32 O4A C42 108.9(6)
C42 O4A Na01 111.2(5)

loop_
_geom_bond_atom_site_label_1
_geom_bond_atom_site_label_2
_geom_bond_distance
Na01 O00B 2.444(3)
Na01 O00C 2.672(3)
Na01 O00D 2.554(3)
Na01 O00E 2.589(3)
Na01 O00I 2.513(3)
Na01 O00M 2.431(3)
Na01 O00Q 2.310(4)
Na01 O00R 2.553(3)
Na01 C32 2.925(4)
Na01 C34 2.743(4)
Na01 O4A 2.705(10)
F1 C20 1.335(4)
F2 C17 1.344(4)
F3 C20 1.337(4)
F4 C17 1.330(4)
F5 C30 1.338(5)
F6 C28 1.300(10)
F7 C20 1.332(4)
F8 C17 1.331(4)
F9 C25 1.327(4)
O00B C37 1.431(5)
O00B C38 1.423(4)
O00C C32 1.388(5)
O00C C36 1.437(4)
O00D C34 1.388(4)
O00D C39 1.431(4)
O00E C35 1.426(4)
O00E C41 1.425(5)
F10 C31 1.346(8)
F11 C28 1.345(7)
F12 C28 1.333(10)
O00I C34 1.388(5)
O00I C40 1.439(4)
F13 C30 1.338(5)
F14 C25 1.338(5)
F15 C25 1.312(4)
O00M C44 1.434(5)
O00M C45 1.429(5)
F16 C31 1.273(11)
F17 C27 1.323(10)
F18 C30 1.323(4)
O00Q C32 1.368(5)
O00Q C46 1.438(5)
O00R C34 1.406(5)
O00R C43 1.445(5)
C1 C5 1.398(4)
C1 C19 1.403(4)
C1 B021 1.652(4)
C2 C9 1.403(4)
C2 C10 1.406(4)
C2 B021 1.640(4)
C3 C8 1.407(4)
C3 C13 1.396(4)
C3 B021 1.645(4)
F19 C27 1.324(11)
F20 C31 1.348(8)
F21 C27 1.291(11)
C4 C6 1.404(4)
C4 C16 1.395(4)
C4 B021 1.653(4)
C5 H5 0.9500
C5 C14 1.392(4)
C6 H6 0.9500
C6 C21 1.386(4)
C7 H7 0.9500
C7 C12 1.384(4)
C7 C21 1.389(4)
C8 H8 0.9500
C8 C15 1.386(4)
C9 H9 0.9500
C9 C29 1.389(4)
C10 H10 0.9500
C10 C18 1.395(4)
C11 H11 0.9500
C11 C15 1.384(4)
C11 C22 1.393(4)
C12 C16 1.397(4)
C12 C17 1.499(4)
F22 C33 1.321(9)
C13 H13 0.9500
C13 C22 1.388(4)
C14 C24 1.388(4)
C14 C31 1.496(4)
C15 C20 1.500(4)
C16 H16 0.9500
C18 C26 1.380(5)
C18 C27 1.491(5)
C19 H19 0.9500
C19 C23 1.394(4)
C21 C28 1.482(4)
C22 C33 1.488(5)
C23 C24 1.382(4)
C23 C25 1.498(4)
C24 H24 0.9500
C26 H26 0.9500
C26 C29 1.385(5)
C27 F19A 1.301(12)
C27 F17A 1.294(12)
C27 F21A 1.327(11)
C28 F12A 1.296(13)
C28 F11A 1.371(12)
C28 F6A 1.355(16)
C29 C30 1.492(5)
C31 F20A 1.332(11)
C31 F16A 1.365(13)
C31 F10A 1.284(12)
C32 O4 1.390(6)
C32 O4A 1.454(9)
C32 H32 1.00(4)
C33 F23 1.255(8)
C33 F24 1.377(8)
C33 F24A 1.321(8)
C33 F23A 1.370(8)
C33 F22A 1.274(10)
C34 H34 0.93(6)
C35 H35A 0.9900
C35 H35B 0.9900
C35 C40 1.482(6)
C36 H36A 0.9900
C36 H36B 0.9900
C36 C38 1.492(6)
C37 H37A 0.9900
C37 H37B 0.9900
C37 C39 1.491(6)
C38 H38A 0.9900
C38 H38B 0.9900
C39 H39A 0.9900
C39 H39B 0.9900
C40 H40A 0.9900
C40 H40B 0.9900
C41 H41A 0.9900
C41 H41B 0.9900
C41 C46 1.506(6)
C42 H42A 0.9900
C42 H42B 0.9900
C42 H42C 0.9900
C42 H42D 0.9900
C42 C44 1.463(7)
C42 O4 1.440(6)
C42 O4A 1.538(9)
C43 H43A 0.9900
C43 H43B 0.9900
C43 C45 1.497(7)
C44 H44A 0.9900
C44 H44B 0.9900
C45 H45A 0.9900
C45 H45B 0.9900
C46 H46A 0.9900
C46 H46B 0.9900
